data_2238031
loop_
_publ_author_name
'Sun, Li-Xia'
'Zhu, Ling-Zhi'
'Wang, Jun-Kai'

_publ_section_title
;
 <i>N</i>-[(<i>E</i>)-4-Bromobenzylidene]-2,3-dimethylaniline
;
_journal_coeditor_code SU2578
_journal_issue 5
_journal_name_full 'Acta Crystallographica Section E'
_journal_page_first o630
_journal_paper_doi 10.1107/S1600536813008088
_journal_volume 69
_journal_year 2013
_chemical_formula_iupac 'C15 H14 Br N'
_chemical_formula_moiety 'C15 H14 Br N'
_chemical_formula_sum 'C15 H14 Br N'
_chemical_formula_weight 288.18
_chemical_name_systematic
;
<i>N</i>-[(<i>E</i>)-4-Bromobenzylidene]-2,3-dimethylaniline
;
_space_group_IT_number 14
_symmetry_cell_setting monoclinic
_symmetry_space_group_name_Hall '-P 2yn'
_symmetry_space_group_name_H-M 'P 1 21/n 1'
_atom_sites_solution_hydrogens geom
_atom_sites_solution_primary direct
_atom_sites_solution_secondary difmap
_audit_creation_method SHELXL-97
_cell_angle_alpha 90.00
_cell_angle_beta 113.384(8)
_cell_angle_gamma 90.00
_cell_formula_units_Z 4
_cell_length_a 12.945(9)
_cell_length_b 7.857(5)
_cell_length_c 14.497(10)
_cell_measurement_reflns_used 2505
_cell_measurement_temperature 296(2)
_cell_measurement_theta_max 25.5
_cell_measurement_theta_min 2.7
_cell_volume 1353.4(16)
_computing_cell_refinement 'SAINT (Bruker, 2004)'
_computing_data_collection 'APEX2 (Bruker, 2004)'
_computing_data_reduction 'SAINT (Bruker, 2004)'
_computing_molecular_graphics 'SHELXTL (Sheldrick, 2008)'
_computing_publication_material 'SHELXTL (Sheldrick, 2008)'
_computing_structure_refinement 'SHELXL97 (Sheldrick, 2008)'
_computing_structure_solution 'SHELXS97 (Sheldrick, 2008)'
_diffrn_ambient_temperature 296(2)
_diffrn_measured_fraction_theta_full 0.992
_diffrn_measured_fraction_theta_max 0.992
_diffrn_measurement_device_type 'Bruker APEXII CCD'
_diffrn_measurement_method '\f and \w scans'
_diffrn_radiation_monochromator graphite
_diffrn_radiation_source 'fine-focus sealed tube'
_diffrn_radiation_type MoK\a
_diffrn_radiation_wavelength 0.71073
_diffrn_reflns_av_R_equivalents 0.0579
_diffrn_reflns_av_sigmaI/netI 0.0994
_diffrn_reflns_limit_h_max 10
_diffrn_reflns_limit_h_min -15
_diffrn_reflns_limit_k_max 7
_diffrn_reflns_limit_k_min -9
_diffrn_reflns_limit_l_max 17
_diffrn_reflns_limit_l_min -15
_diffrn_reflns_number 5865
_diffrn_reflns_theta_full 25.50
_diffrn_reflns_theta_max 25.50
_diffrn_reflns_theta_min 2.71
_diffrn_standards_decay_% 0
_diffrn_standards_interval_count 200
_diffrn_standards_interval_time 120
_diffrn_standards_number 3
_exptl_absorpt_coefficient_mu 3.015
_exptl_absorpt_correction_T_max 0.5981
_exptl_absorpt_correction_T_min 0.5194
_exptl_absorpt_correction_type multi-scan
_exptl_absorpt_process_details '(SADABS; Sheldrick, 1996)'
_exptl_crystal_colour yellow
_exptl_crystal_density_diffrn 1.414
_exptl_crystal_density_method 'not measured'
_exptl_crystal_description block
_exptl_crystal_F_000 584
_exptl_crystal_size_max 0.25
_exptl_crystal_size_mid 0.20
_exptl_crystal_size_min 0.19
_refine_diff_density_max 0.349
_refine_diff_density_min -0.252
_refine_ls_extinction_coef 0.0298(19)
_refine_ls_extinction_expression Fc^*^=kFc[1+0.001xFc^2^\l^3^/sin(2\q)]^-1/4^
_refine_ls_extinction_method 'SHELXL97 (Sheldrick, 2008)'
_refine_ls_goodness_of_fit_ref 0.939
_refine_ls_hydrogen_treatment constr
_refine_ls_matrix_type full
_refine_ls_number_parameters 157
_refine_ls_number_reflns 2525
_refine_ls_number_restraints 0
_refine_ls_restrained_S_all 0.939
_refine_ls_R_factor_all 0.1321
_refine_ls_R_factor_gt 0.0424
_refine_ls_shift/su_max 0.000
_refine_ls_shift/su_mean 0.000
_refine_ls_structure_factor_coef Fsqd
_refine_ls_weighting_details 'calc w=1/[\s^2^(Fo^2^)+(0.0477P)^2^] where P=(Fo^2^+2Fc^2^)/3'
_refine_ls_weighting_scheme calc
_refine_ls_wR_factor_gt 0.0843
_refine_ls_wR_factor_ref 0.1118
_reflns_number_gt 1154
_reflns_number_total 2525
_reflns_threshold_expression I>2sigma(I)
_cod_data_source_file su2578.cif
_cod_data_source_block I
_cod_original_cell_volume 1353.3(16)
_cod_original_sg_symbol_H-M 'P 21/n'
_cod_database_code 2238031
_cod_database_fobs_code 2238031

loop_
_symmetry_equiv_pos_as_xyz
'x, y, z'
'-x+1/2, y+1/2, -z+1/2'
'-x, -y, -z'
'x-1/2, -y-1/2, z-1/2'

loop_
_atom_site_type_symbol
_atom_site_label
_atom_site_fract_x
_atom_site_fract_y
_atom_site_fract_z
_atom_site_U_iso_or_equiv
_atom_site_adp_type
_atom_site_calc_flag
_atom_site_refinement_flags
_atom_site_occupancy
_atom_site_symmetry_multiplicity
Br Br1 0.07853(5) 0.88838(7) 0.11686(4) 0.0919(4) Uani d . 1 1
C C1 0.0611(4) 0.8732(5) 0.3942(3) 0.0581(13) Uani d . 1 1
H H1 0.0091 0.9056 0.4205 0.070 Uiso calc R 1 1
C C2 0.0362(4) 0.8999(5) 0.2939(3) 0.0643(13) Uani d . 1 1
H H2 -0.0315 0.9504 0.2529 0.077 Uiso calc R 1 1
C C3 0.1122(5) 0.8513(5) 0.2554(3) 0.0547(12) Uani d . 1 1
C C4 0.2111(4) 0.7767(7) 0.3137(4) 0.0736(15) Uani d . 1 1
H H4 0.2616 0.7431 0.2860 0.088 Uiso calc R 1 1
C C5 0.2363(4) 0.7508(6) 0.4154(3) 0.0682(15) Uani d . 1 1
H H5 0.3042 0.7002 0.4557 0.082 Uiso calc R 1 1
C C6 0.1617(4) 0.7992(5) 0.4572(3) 0.0477(11) Uani d . 1 1
C C7 0.1882(4) 0.7675(5) 0.5637(3) 0.0513(12) Uani d . 1 1
H H7 0.2592 0.7258 0.6036 0.062 Uiso calc R 1 1
C C8 0.1554(4) 0.7691(5) 0.7095(3) 0.0434(11) Uani d . 1 1
C C9 0.2578(4) 0.8290(6) 0.7761(3) 0.0582(13) Uani d . 1 1
H H9 0.3060 0.8842 0.7525 0.070 Uiso calc R 1 1
C C10 0.2887(4) 0.8071(7) 0.8781(3) 0.0713(14) Uani d . 1 1
H H10 0.3586 0.8452 0.9231 0.086 Uiso calc R 1 1
C C11 0.2169(4) 0.7295(6) 0.9130(3) 0.0602(13) Uani d . 1 1
H H11 0.2382 0.7163 0.9818 0.072 Uiso calc R 1 1
C C12 0.1130(4) 0.6702(5) 0.8474(3) 0.0500(12) Uani d . 1 1
C C13 0.0802(3) 0.6918(5) 0.7437(3) 0.0449(11) Uani d . 1 1
C C14 0.0371(4) 0.5812(6) 0.8890(4) 0.0776(16) Uani d . 1 1
H H14A 0.0750 0.5718 0.9607 0.116 Uiso calc R 1 1
H H14B 0.0191 0.4695 0.8602 0.116 Uiso calc R 1 1
H H14C -0.0309 0.6457 0.8726 0.116 Uiso calc R 1 1
C C15 -0.0326(4) 0.6292(6) 0.6700(3) 0.0758(15) Uani d . 1 1
H H15A -0.0869 0.6384 0.6995 0.114 Uiso calc R 1 1
H H15B -0.0262 0.5124 0.6535 0.114 Uiso calc R 1 1
H H15C -0.0564 0.6970 0.6100 0.114 Uiso calc R 1 1
N N1 0.1199(3) 0.7938(4) 0.6039(2) 0.0501(9) Uani d . 1 1

loop_
_atom_site_aniso_label
_atom_site_aniso_U_11
_atom_site_aniso_U_22
_atom_site_aniso_U_33
_atom_site_aniso_U_12
_atom_site_aniso_U_13
_atom_site_aniso_U_23
Br1 0.1350(6) 0.0914(5) 0.0529(3) -0.0264(4) 0.0410(3) 0.0038(3)
C1 0.064(3) 0.061(3) 0.052(3) 0.015(3) 0.025(3) 0.005(2)
C2 0.075(4) 0.054(3) 0.061(3) 0.021(3) 0.024(3) 0.008(3)
C3 0.069(3) 0.050(3) 0.044(2) -0.006(3) 0.023(3) 0.005(2)
C4 0.069(4) 0.104(4) 0.061(3) -0.012(3) 0.039(3) -0.015(3)
C5 0.051(3) 0.095(4) 0.060(3) 0.013(3) 0.024(3) 0.000(3)
C6 0.051(3) 0.047(3) 0.048(3) -0.001(2) 0.023(2) -0.001(2)
C7 0.058(3) 0.047(3) 0.050(3) 0.002(2) 0.022(3) 0.000(2)
C8 0.047(3) 0.034(3) 0.049(3) 0.004(2) 0.018(2) 0.001(2)
C9 0.062(3) 0.055(3) 0.063(3) -0.015(3) 0.030(3) -0.005(2)
C10 0.065(3) 0.089(4) 0.057(3) -0.024(3) 0.021(3) -0.020(3)
C11 0.072(4) 0.066(4) 0.044(3) -0.004(3) 0.024(3) -0.002(2)
C12 0.062(3) 0.043(3) 0.053(3) 0.002(2) 0.032(3) 0.003(2)
C13 0.051(3) 0.037(3) 0.046(2) 0.002(2) 0.018(2) -0.005(2)
C14 0.093(4) 0.080(4) 0.070(3) -0.008(3) 0.042(3) 0.009(3)
C15 0.059(3) 0.100(4) 0.062(3) -0.015(3) 0.018(3) -0.005(3)
N1 0.061(2) 0.048(2) 0.048(2) 0.004(2) 0.028(2) 0.0032(17)

loop_
_atom_type_symbol
_atom_type_description
_atom_type_scat_dispersion_real
_atom_type_scat_dispersion_imag
_atom_type_scat_source
C C 0.0033 0.0016 'International Tables Vol C Tables 4.2.6.8 and 6.1.1.4'
H H 0.0000 0.0000 'International Tables Vol C Tables 4.2.6.8 and 6.1.1.4'
N N 0.0061 0.0033 'International Tables Vol C Tables 4.2.6.8 and 6.1.1.4'
Br Br -0.2901 2.4595 'International Tables Vol C Tables 4.2.6.8 and 6.1.1.4'

loop_
_geom_angle_atom_site_label_1
_geom_angle_atom_site_label_2
_geom_angle_atom_site_label_3
_geom_angle
C2 C1 C6 121.6(4)
C2 C1 H1 119.2
C6 C1 H1 119.2
C3 C2 C1 119.1(4)
C3 C2 H2 120.5
C1 C2 H2 120.5
C4 C3 C2 121.5(4)
C4 C3 Br1 119.2(4)
C2 C3 Br1 119.3(4)
C3 C4 C5 119.3(4)
C3 C4 H4 120.4
C5 C4 H4 120.4
C6 C5 C4 120.9(4)
C6 C5 H5 119.6
C4 C5 H5 119.6
C5 C6 C1 117.7(4)
C5 C6 C7 120.2(4)
C1 C6 C7 122.1(4)
N1 C7 C6 123.3(4)
N1 C7 H7 118.4
C6 C7 H7 118.4
C9 C8 C13 120.8(4)
C9 C8 N1 121.1(4)
C13 C8 N1 117.9(4)
C8 C9 C10 119.9(4)
C8 C9 H9 120.1
C10 C9 H9 120.1
C11 C10 C9 120.1(4)
C11 C10 H10 120.0
C9 C10 H10 120.0
C10 C11 C12 121.0(4)
C10 C11 H11 119.5
C12 C11 H11 119.5
C11 C12 C13 119.6(4)
C11 C12 C14 119.3(4)
C13 C12 C14 121.0(4)
C8 C13 C12 118.5(4)
C8 C13 C15 120.3(4)
C12 C13 C15 121.1(4)
C12 C14 H14A 109.5
C12 C14 H14B 109.5
H14A C14 H14B 109.5
C12 C14 H14C 109.5
H14A C14 H14C 109.5
H14B C14 H14C 109.5
C13 C15 H15A 109.5
C13 C15 H15B 109.5
H15A C15 H15B 109.5
C13 C15 H15C 109.5
H15A C15 H15C 109.5
H15B C15 H15C 109.5
C7 N1 C8 119.4(4)

loop_
_geom_bond_atom_site_label_1
_geom_bond_atom_site_label_2
_geom_bond_distance
Br1 C3 1.901(4)
C1 C2 1.375(6)
C1 C6 1.387(5)
C1 H1 0.9300
C2 C3 1.365(6)
C2 H2 0.9300
C3 C4 1.355(6)
C4 C5 1.393(6)
C4 H4 0.9300
C5 C6 1.382(5)
C5 H5 0.9300
C6 C7 1.464(5)
C7 N1 1.253(5)
C7 H7 0.9300
C8 C9 1.377(5)
C8 C13 1.395(5)
C8 N1 1.426(5)
C9 C10 1.380(6)
C9 H9 0.9300
C10 C11 1.366(6)
C10 H10 0.9300
C11 C12 1.383(6)
C11 H11 0.9300
C12 C13 1.401(5)
C12 C14 1.513(6)
C13 C15 1.509(6)
C14 H14A 0.9600
C14 H14B 0.9600
C14 H14C 0.9600
C15 H15A 0.9600
C15 H15B 0.9600
C15 H15C 0.9600

loop_
_geom_hbond_atom_site_label_D
_geom_hbond_atom_site_label_H
_geom_hbond_atom_site_label_A
_geom_hbond_site_symmetry_A
_geom_hbond_distance_DH
_geom_hbond_distance_HA
_geom_hbond_distance_DA
_geom_hbond_angle_DHA
_geom_hbond_publ_flag
C2 H2 Cg2 3_576 0.93 2.99 3.830(6) 151 yes
C15 H15B Cg1 3_566 0.96 2.99 3.781(6) 140 yes

loop_
_geom_torsion_atom_site_label_1
_geom_torsion_atom_site_label_2
_geom_torsion_atom_site_label_3
_geom_torsion_atom_site_label_4
_geom_torsion
C6 C1 C2 C3 0.4(7)
C1 C2 C3 C4 0.4(7)
C1 C2 C3 Br1 -179.8(3)
C2 C3 C4 C5 -0.7(7)
Br1 C3 C4 C5 179.5(4)
C3 C4 C5 C6 0.3(7)
C4 C5 C6 C1 0.4(7)
C4 C5 C6 C7 178.6(4)
C2 C1 C6 C5 -0.8(7)
C2 C1 C6 C7 -178.9(4)
C5 C6 C7 N1 -173.1(4)
C1 C6 C7 N1 4.9(7)
C13 C8 C9 C10 2.5(6)
N1 C8 C9 C10 178.4(4)
C8 C9 C10 C11 -1.5(7)
C9 C10 C11 C12 0.6(8)
C10 C11 C12 C13 -0.8(7)
C10 C11 C12 C14 178.5(4)
C9 C8 C13 C12 -2.6(6)
N1 C8 C13 C12 -178.6(4)
C9 C8 C13 C15 179.0(4)
N1 C8 C13 C15 3.0(6)
C11 C12 C13 C8 1.7(6)
C14 C12 C13 C8 -177.6(4)
C11 C12 C13 C15 -179.9(4)
C14 C12 C13 C15 0.9(6)
C6 C7 N1 C8 -176.2(4)
C9 C8 N1 C7 44.6(6)
C13 C8 N1 C7 -139.3(4)
